data_4110041
loop_
_publ_author_name
'Asa D. Melhado'
'Marco Luparia'
'F. Dean Toste'

_publ_section_title
;
 Au(I)-Catalyzed Enantioselective 1,3-Dipolar Cycloadditions of
 M\"unchnones with Electron-Deficient Alkenes
;
_journal_name_full 'Journal of the American Chemical Society'
_journal_page_first 12638
_journal_page_last 12639
_journal_paper_doi 10.1021/ja074824t
_journal_volume 129
_journal_year 2007
_chemical_formula_moiety 'C28 H25 N3 O3 '
_chemical_formula_sum 'C28 H25 N3 O3'
_chemical_formula_weight 451.52
_space_group_IT_number 19
_symmetry_cell_setting orthorhombic
_symmetry_Int_Tables_number 19
_symmetry_space_group_name_Hall 'P 2ac 2ab'
_symmetry_space_group_name_H-M 'P 21 21 21'
_audit_creation_date 'Wed Sep  5 12:03:46 2007'
_audit_creation_method 'by teXsan'
_cell_angle_alpha 90
_cell_angle_beta 90
_cell_angle_gamma 90
_cell_formula_units_Z 4
_cell_length_a 5.2609(8)
_cell_length_b 12.219(2)
_cell_length_c 36.953(5)
_cell_measurement_reflns_used 1928
_cell_measurement_temperature 154.2
_cell_measurement_theta_max 20.5
_cell_measurement_theta_min 2.5
_cell_volume 2375.4(6)
_computing_cell_refinement 'Bruker-AXS SAINT v6.40'
_computing_data_collection 'Bruker-AXS SMART v5.631'
_computing_data_reduction 'Bruker-AXS SAINT v6.40'
_computing_publication_material teXsan
_computing_structure_refinement teXsan
_computing_structure_solution SIR97
_diffrn_measured_fraction_theta_full 0.9980
_diffrn_measured_fraction_theta_max 0.9980
_diffrn_measurement_device_type 'Bruker APEX'
_diffrn_measurement_method \w-scans
_diffrn_radiation_type 'Mo K\a'
_diffrn_radiation_wavelength 0.7107
_diffrn_reflns_av_R_equivalents 0.040
_diffrn_reflns_limit_h_max 5
_diffrn_reflns_limit_h_min 0
_diffrn_reflns_limit_k_max 13
_diffrn_reflns_limit_k_min 0
_diffrn_reflns_limit_l_max 41
_diffrn_reflns_limit_l_min 0
_diffrn_reflns_number 10554
_diffrn_reflns_theta_full 23.27
_diffrn_reflns_theta_max 23.27
_diffrn_standards_decay_% 0
_diffrn_standards_interval_count 0
_diffrn_standards_interval_time 0
_diffrn_standards_number 0
_exptl_absorpt_coefficient_mu 0.083
_exptl_absorpt_correction_T_max 0.991
_exptl_absorpt_correction_T_min 0.813
_exptl_absorpt_correction_type empirical
_exptl_absorpt_process_details 'Blessing, 1995'
_exptl_crystal_colour colorless
_exptl_crystal_density_diffrn 1.262
_exptl_crystal_description '[shape]'
_exptl_crystal_F_000 952.00
_exptl_crystal_size_max 0.270
_exptl_crystal_size_mid 0.200
_exptl_crystal_size_min 0.110
_refine_diff_density_max 0.26
_refine_diff_density_min -0.17
_refine_ls_extinction_method none
_refine_ls_goodness_of_fit_ref 2.473
_refine_ls_hydrogen_treatment constr
_refine_ls_number_parameters 253
_refine_ls_number_reflns 1693
_refine_ls_R_factor_all 0.0662
_refine_ls_R_factor_gt 0.0532
_refine_ls_shift/su_max 0.0028
_refine_ls_structure_factor_coef F
_refine_ls_weighting_details 'w = 1/[\s^2^(Fo) + 0.00022|Fo|^2^]'
_refine_ls_weighting_scheme calc
_refine_ls_wR_factor_all 0.0639
_refine_ls_wR_factor_ref 0.0621
_reflns_number_gt 1693
_reflns_number_total 2030
_reflns_threshold_expression F^2^>2.0\s(F^2^)
_cod_data_source_file ja074824tsi20070912_103600.cif
_cod_data_source_block Asa_Melhado_fusion_product
_cod_original_sg_symbol_H-M 'P 21 21 21 '
_cod_original_formula_sum 'C28 H25 N3 O3 '
_cod_database_code 4110041

loop_
_symmetry_equiv_pos_as_xyz
x,y,z
1/2-x,-y,1/2+z
1/2+x,1/2-y,-z
-x,1/2+y,1/2-z

loop_
_atom_site_label
_atom_site_type_symbol
_atom_site_fract_x
_atom_site_fract_y
_atom_site_fract_z
_atom_site_U_iso_or_equiv
_atom_site_adp_type
_atom_site_occupancy
_atom_site_calc_flag
_atom_site_refinement_flags
O1 O 0.7499(8) 0.1335(3) 0.70892(8) 0.054(1) Uani 1.00 d .
O2 O 1.2113(7) 0.0091(3) 0.61314(8) 0.0394(10) Uani 1.00 d .
O3 O 1.2558(6) 0.2984(3) 0.56127(8) 0.0387(10) Uani 1.00 d .
N1 N 0.9552(7) 0.0480(3) 0.66215(9) 0.031(1) Uani 1.00 d .
N2 N 0.7080(7) 0.3034(3) 0.61358(10) 0.028(1) Uani 1.00 d .
N3 N 0.8696(7) 0.3664(3) 0.54828(9) 0.036(1) Uani 1.00 d .
C1 C 0.873(1) 0.1372(4) 0.6813(1) 0.036(1) Uani 1.00 d .
C2 C 0.9619(9) 0.2403(3) 0.6615(1) 0.028(1) Uani 1.00 d .
C3 C 1.0854(9) 0.1966(4) 0.6267(1) 0.028(1) Uani 1.00 d .
C4 C 1.1006(9) 0.0755(4) 0.6316(1) 0.030(1) Uani 1.00 d .
C5 C 0.7439(9) 0.3101(3) 0.6476(1) 0.025(1) Uani 1.00 d .
C6 C 0.8964(9) 0.2323(3) 0.5960(1) 0.026(1) Uani 1.00 d .
C7 C 0.7592(9) 0.1380(4) 0.5773(1) 0.032(1) Uani 1.00 d .
C8 C 0.8972(10) -0.0631(4) 0.6731(1) 0.033(1) Uani 1.00 d .
C9 C 1.034(1) -0.1119(4) 0.6998(1) 0.054(2) Uani 1.00 d .
C10 C 0.972(2) -0.2154(5) 0.7108(1) 0.066(2) Uani 1.00 d .
C11 C 0.773(1) -0.2687(4) 0.6954(2) 0.053(2) Uani 1.00 d .
C12 C 0.635(1) -0.2194(5) 0.6693(2) 0.076(2) Uani 1.00 d .
C13 C 0.697(1) -0.1154(5) 0.6582(2) 0.066(2) Uani 1.00 d .
C14 C 0.5807(9) 0.3821(4) 0.6699(1) 0.028(1) Uiso 1.00 d .
C15 C 0.593(1) 0.3818(4) 0.7074(1) 0.037(1) Uiso 1.00 d .
C16 C 0.4270(10) 0.4469(4) 0.7272(1) 0.041(1) Uiso 1.00 d .
C17 C 0.253(1) 0.5106(4) 0.7105(1) 0.039(1) Uiso 1.00 d .
C18 C 0.241(1) 0.5136(4) 0.6731(1) 0.039(1) Uiso 1.00 d .
C19 C 0.4055(9) 0.4497(4) 0.6528(1) 0.033(1) Uiso 1.00 d .
C20 C 1.0278(9) 0.3028(4) 0.5669(1) 0.027(1) Uiso 1.00 d .
C21 C 0.9517(10) 0.4447(4) 0.5212(1) 0.041(1) Uiso 1.00 d .
C22 C 0.759(1) 0.4497(4) 0.4911(1) 0.054(1) Uiso 1.00 d .
C23 C 1.006(1) 0.5533(5) 0.5376(1) 0.059(2) Uiso 1.00 d .
C24 C 1.133(2) 0.624(1) 0.5133(3) 0.083(4) Uiso 0.61 d P
C25 C 1.208(3) 0.725(1) 0.5261(5) 0.133(6) Uiso 0.61 d P
C26 C 1.144(3) 0.756(1) 0.5601(5) 0.101(5) Uiso 0.61 d P
C27 C 1.032(3) 0.684(1) 0.5832(3) 0.077(4) Uiso 0.61 d P
C28 C 0.964(2) 0.5791(8) 0.5696(2) 0.051(3) Uiso 0.61 d P
C29 C 1.218(4) 0.600(1) 0.5517(5) 0.080(6) Uiso 0.39 d P
C30 C 1.260(5) 0.707(2) 0.5724(6) 0.097(7) Uiso 0.39 d P
C31 C 1.035(5) 0.761(2) 0.5796(7) 0.103(8) Uiso 0.39 d P
C32 C 0.817(5) 0.711(2) 0.5787(5) 0.094(7) Uiso 0.39 d P
C33 C 0.784(4) 0.613(2) 0.5591(5) 0.088(6) Uiso 0.39 d P
H1 H 1.0697 0.2787 0.6746 0.0340 Uiso 1.00 calc .
H2 H 1.2371 0.2252 0.6234 0.0335 Uiso 1.00 calc .
H3 H 0.6722 0.1004 0.5934 0.0386 Uiso 1.00 calc .
H4 H 0.6548 0.1642 0.5608 0.0386 Uiso 1.00 calc .
H5 H 0.8714 0.0949 0.5668 0.0386 Uiso 1.00 calc .
H6 H 1.1613 -0.0770 0.7100 0.0647 Uiso 1.00 calc .
H7 H 1.0611 -0.2475 0.7279 0.0795 Uiso 1.00 calc .
H8 H 0.7338 -0.3354 0.7024 0.0637 Uiso 1.00 calc .
H9 H 0.5050 -0.2537 0.6594 0.0908 Uiso 1.00 calc .
H10 H 0.6060 -0.0829 0.6413 0.0789 Uiso 1.00 calc .
H11 H 0.7052 0.3406 0.7185 0.0446 Uiso 1.00 calc .
H12 H 0.4354 0.4467 0.7510 0.0490 Uiso 1.00 calc .
H13 H 0.1475 0.5504 0.7234 0.0473 Uiso 1.00 calc .
H14 H 0.1289 0.5559 0.6622 0.0470 Uiso 1.00 calc .
H15 H 0.3991 0.4520 0.6290 0.0397 Uiso 1.00 calc .
H16 H 1.0946 0.4201 0.5119 0.0492 Uiso 1.00 calc .
H17 H 0.6140 0.4745 0.4997 0.0648 Uiso 1.00 calc .
H18 H 0.8143 0.4938 0.4740 0.0648 Uiso 1.00 calc .
H19 H 0.7363 0.3838 0.4821 0.0648 Uiso 1.00 calc .
H20 H 0.7053 0.3606 0.5526 0.0424 Uiso 1.00 calc .
H21 H 1.1625 0.6042 0.4908 0.1000 Uiso 0.60 calc P
H22 H 1.2980 0.7691 0.5123 0.1590 Uiso 0.60 calc P
H23 H 1.1745 0.8232 0.5672 0.1211 Uiso 0.60 calc P
H24 H 1.0020 0.7017 0.6059 0.0926 Uiso 0.60 calc P
H25 H 0.8917 0.5314 0.5841 0.0610 Uiso 0.60 calc P
H26 H 1.3581 0.5610 0.5481 0.0960 Uiso 0.40 calc P
H27 H 1.4118 0.7322 0.5787 0.1195 Uiso 0.40 calc P
H28 H 1.0384 0.8307 0.5845 0.1270 Uiso 0.40 calc P
H29 H 0.6874 0.7364 0.5912 0.1147 Uiso 0.40 calc P
H30 H 0.6305 0.5831 0.5579 0.1061 Uiso 0.40 calc P

loop_
_atom_site_aniso_label
_atom_site_aniso_U_11
_atom_site_aniso_U_22
_atom_site_aniso_U_33
_atom_site_aniso_U_12
_atom_site_aniso_U_13
_atom_site_aniso_U_23
O1 0.086(3) 0.034(2) 0.041(2) 0.005(2) 0.029(2) 0.004(2)
O2 0.039(2) 0.032(2) 0.047(2) 0.012(2) 0.011(2) 0.006(2)
O3 0.026(2) 0.050(2) 0.040(2) -0.005(2) -0.002(2) 0.015(2)
N1 0.034(2) 0.027(2) 0.033(2) 0.004(2) 0.006(2) 0.007(2)
N2 0.026(2) 0.027(2) 0.033(2) 0.001(2) -0.002(2) -0.004(2)
N3 0.028(2) 0.040(2) 0.039(2) 0.003(2) 0.002(2) 0.016(2)
C1 0.044(3) 0.032(3) 0.032(3) 0.004(3) -0.001(3) 0.001(2)
C2 0.030(3) 0.028(3) 0.027(2) -0.008(2) -0.002(2) 0.003(2)
C3 0.021(3) 0.031(3) 0.032(2) -0.004(2) 0.000(2) 0.002(2)
C4 0.022(3) 0.034(3) 0.035(3) 0.003(3) -0.001(2) 0.004(2)
C5 0.027(3) 0.022(2) 0.027(2) -0.003(2) 0.004(2) 0.000(2)
C6 0.025(3) 0.026(3) 0.027(2) 0.002(2) -0.001(2) -0.002(2)
C7 0.024(3) 0.037(3) 0.035(2) 0.005(3) 0.001(2) -0.002(2)
C8 0.035(3) 0.023(3) 0.042(3) -0.001(3) 0.008(3) 0.006(2)
C9 0.080(5) 0.030(3) 0.052(3) -0.005(3) -0.024(3) 0.003(3)
C10 0.110(6) 0.032(3) 0.057(3) 0.002(4) -0.021(4) 0.011(3)
C11 0.056(4) 0.031(3) 0.073(4) 0.002(3) 0.021(4) 0.009(3)
C12 0.050(4) 0.053(4) 0.124(5) -0.015(4) -0.033(4) 0.031(4)
C13 0.048(4) 0.044(4) 0.106(5) -0.013(3) -0.033(4) 0.030(4)

loop_
_atom_type_symbol
_atom_type_description
_atom_type_scat_dispersion_real
_atom_type_scat_dispersion_imag
_atom_type_scat_source
O O 0.011 0.006
;International Tables for Crystallography
(1992, Vol. C, Tables 4.2.6.8 and 6.1.1.1)
;
N N 0.006 0.003
;International Tables for Crystallography
(1992, Vol. C, Tables 4.2.6.8 and 6.1.1.1)
;
C C 0.003 0.002
;International Tables for Crystallography
(1992, Vol. C, Tables 4.2.6.8 and 6.1.1.1)
;
H H 0.000 0.000
;International Tables for Crystallography
(1992, Vol. C, Table 6.1.1.2)
;

loop_
_geom_angle_atom_site_label_1
_geom_angle_atom_site_label_2
_geom_angle_atom_site_label_3
_geom_angle
_geom_angle_publ_flag
C1 N1 C4 113.4(4) ?
C1 N1 C8 122.4(4) ?
C4 N1 C8 124.3(4) ?
C5 N2 C6 112.0(4) ?
C20 N3 C21 123.8(4) ?
O1 C1 N1 125.1(4) ?
O1 C1 C2 126.8(4) ?
N1 C1 C2 108.1(4) ?
C1 C2 C3 104.1(4) ?
C1 C2 C5 113.2(4) ?
C3 C2 C5 103.5(3) ?
C2 C3 C4 105.5(4) ?
C2 C3 C6 103.9(3) ?
C4 C3 C6 113.3(4) ?
O2 C4 N1 123.7(4) ?
O2 C4 C3 128.5(4) ?
N1 C4 C3 107.8(4) ?
N2 C5 C2 114.1(4) ?
N2 C5 C14 120.1(4) ?
C2 C5 C14 125.8(4) ?
N2 C6 C3 105.7(3) ?
N2 C6 C7 109.2(4) ?
N2 C6 C20 106.3(3) ?
C3 C6 C7 114.7(4) ?
C3 C6 C20 112.1(4) ?
C7 C6 C20 108.5(3) ?
N1 C8 C9 120.2(4) ?
N1 C8 C13 119.7(4) ?
C9 C8 C13 120.0(5) ?
C8 C9 C10 119.8(5) ?
C9 C10 C11 120.1(6) ?
C10 C11 C12 120.1(5) ?
C11 C12 C13 119.8(6) ?
C8 C13 C12 120.2(5) ?
C5 C14 C15 121.9(4) ?
C5 C14 C19 119.1(4) ?
C15 C14 C19 119.1(4) ?
C14 C15 C16 119.8(5) ?
C15 C16 C17 120.8(4) ?
C16 C17 C18 120.3(5) ?
C17 C18 C19 119.6(5) ?
C14 C19 C18 120.3(4) ?
O3 C20 N3 123.6(4) ?
O3 C20 C6 122.4(4) ?
N3 C20 C6 114.0(4) ?
N3 C21 C22 109.6(4) ?
N3 C21 C23 111.4(4) ?
C22 C21 C23 113.2(4) ?
C21 C23 C24 112.2(6) ?
C21 C23 C28 125.4(7) ?
C21 C23 C29 133.4(9) ?
C21 C23 C33 118.0(8) ?
C24 C23 C28 122.3(8) ?
C23 C24 C25 117(1) ?
C24 C25 C26 119(1) ?
C25 C26 C27 120(1) ?
C26 C27 C28 117(1) ?
C23 C28 C27 121.4(9) ?
C23 C29 C30 131(1) ?
C29 C30 C31 112(2) ?
C30 C31 C32 121(2) ?
C31 C32 C33 121(2) ?
C23 C33 C32 123(1) ?
C20 N3 H20 118.151 no
C21 N3 H20 118.080 no
C1 C2 H1 111.847 no
C3 C2 H1 111.858 no
C5 C2 H1 111.849 no
C2 C3 H2 111.239 no
C4 C3 H2 111.240 no
C6 C3 H2 111.241 no
C6 C7 H3 109.459 no
C6 C7 H4 109.463 no
C6 C7 H5 109.467 no
H3 C7 H4 109.480 no
H3 C7 H5 109.476 no
H4 C7 H5 109.482 no
C8 C9 H6 120.111 no
C10 C9 H6 120.114 no
C9 C10 H7 119.946 no
C11 C10 H7 119.951 no
C10 C11 H8 119.962 no
C12 C11 H8 119.981 no
C11 C12 H9 120.064 no
C13 C12 H9 120.094 no
C8 C13 H10 119.916 no
C12 C13 H10 119.918 no
C14 C15 H11 120.090 no
C16 C15 H11 120.095 no
C15 C16 H12 119.578 no
C17 C16 H12 119.593 no
C16 C17 H13 119.828 no
C18 C17 H13 119.844 no
C17 C18 H14 120.183 no
C19 C18 H14 120.181 no
C14 C19 H15 119.853 no
C18 C19 H15 119.847 no
N3 C21 H16 107.451 no
C22 C21 H16 107.457 no
C23 C21 H16 107.440 no
C21 C22 H17 109.445 no
C21 C22 H18 109.441 no
C21 C22 H19 109.427 no
H17 C22 H18 109.525 no
H17 C22 H19 109.502 no
H18 C22 H19 109.488 no
C23 C24 H21 121.199 no
C25 C24 H21 121.192 no
C24 C25 H22 120.187 no
C26 C25 H22 120.148 no
C25 C26 H23 119.613 no
C27 C26 H23 119.599 no
C26 C27 H24 121.104 no
C28 C27 H24 121.065 no
C23 C28 H25 119.304 no
C27 C28 H25 119.278 no
C23 C29 H26 113.876 no
C30 C29 H26 114.368 no
C29 C30 H27 123.956 no
C31 C30 H27 123.578 no
C30 C31 H28 119.151 no
C32 C31 H28 119.035 no
C31 C32 H29 119.932 no
C33 C32 H29 118.674 no
C23 C33 H30 117.475 no
C32 C33 H30 118.802 no

loop_
_geom_bond_atom_site_label_1
_geom_bond_atom_site_label_2
_geom_bond_distance
_geom_bond_publ_flag
O1 C1 1.209(5) yes
O2 C4 1.209(5) yes
O3 C20 1.219(5) yes
N1 C1 1.370(6) yes
N1 C4 1.405(6) yes
N1 C8 1.448(6) yes
N2 C5 1.275(5) yes
N2 C6 1.470(5) yes
N3 C20 1.330(6) yes
N3 C21 1.450(6) yes
C1 C2 1.531(6) yes
C2 C3 1.535(6) yes
C2 C5 1.518(6) yes
C3 C4 1.492(6) yes
C3 C6 1.571(6) yes
C5 C14 1.480(6) yes
C6 C7 1.526(6) yes
C6 C20 1.541(6) yes
C8 C9 1.359(7) yes
C8 C13 1.349(7) yes
C9 C10 1.368(8) yes
C10 C11 1.359(8) yes
C11 C12 1.349(8) yes
C12 C13 1.375(8) yes
C14 C15 1.386(6) yes
C14 C19 1.389(6) yes
C15 C16 1.390(7) yes
C16 C17 1.350(7) yes
C17 C18 1.385(6) yes
C18 C19 1.385(6) yes
C21 C22 1.506(7) yes
C21 C23 1.487(8) yes
C23 C24 1.41(1) yes
C23 C28 1.243(10) yes
C23 C29 1.35(2) yes
C23 C33 1.59(2) yes
C24 C25 1.38(2) yes
C25 C26 1.35(2) yes
C26 C27 1.36(2) yes
C27 C28 1.42(2) yes
C29 C30 1.53(3) yes
C30 C31 1.38(4) yes
C31 C32 1.30(3) yes
C32 C33 1.41(3) yes
N3 H20 0.882 no
C2 H1 0.880 no
C3 H2 0.880 no
C7 H3 0.880 no
C7 H4 0.880 no
C7 H5 0.880 no
C9 H6 0.880 no
C10 H7 0.880 no
C11 H8 0.880 no
C12 H9 0.880 no
C13 H10 0.880 no
C15 H11 0.880 no
C16 H12 0.880 no
C17 H13 0.880 no
C18 H14 0.880 no
C19 H15 0.880 no
C21 H16 0.880 no
C22 H17 0.880 no
C22 H18 0.880 no
C22 H19 0.880 no
C24 H21 0.880 no
C25 H22 0.879 no
C26 H23 0.880 no
C27 H24 0.880 no
C28 H25 0.880 no
C29 H26 0.885 no
C30 H27 0.891 no
C31 H28 0.877 no
C32 H29 0.880 no
C33 H30 0.885 no

loop_
_geom_contact_atom_site_label_1
_geom_contact_atom_site_label_2
_geom_contact_distance
_geom_contact_site_symmetry_2
O1 C17 3.335(6) 4_646
O1 C16 3.410(6) 4_646
O2 C13 3.408(6) 1_655
O2 C31 3.41(3) 1_545
O2 C7 3.542(6) 1_655
O3 N2 3.066(5) 1_655
O3 C7 3.347(6) 1_655
O3 N3 3.368(5) 1_655
O3 C22 3.597(6) 3_556
N2 C3 3.560(6) 1_455
C2 C19 3.478(6) 1_655
C12 C32 3.59(2) 1_545
C24 C25 3.24(2) 3_466
C25 C25 3.32(2) 3_566
C25 C25 3.32(2) 3_466
C25 C33 3.54(3) 1_655
C29 C33 2.99(3) 1_655
C29 C32 3.57(3) 1_655
C30 C32 2.94(3) 1_655
C30 C33 3.03(4) 1_655

loop_
_geom_torsion_atom_site_label_1
_geom_torsion_atom_site_label_2
_geom_torsion_atom_site_label_3
_geom_torsion_atom_site_label_4
_geom_torsion
_geom_torsion_site_symmetry_1
_geom_torsion_site_symmetry_2
_geom_torsion_site_symmetry_3
_geom_torsion_site_symmetry_4
_geom_torsion_publ_flag
O1 C1 N1 C4 -178.4(5) 1_555 1_555 1_555 1_555 yes
O1 C1 N1 C8 1.1(7) 1_555 1_555 1_555 1_555 yes
O1 C1 C2 C3 -174.6(5) 1_555 1_555 1_555 1_555 yes
O1 C1 C2 C5 -63.0(6) 1_555 1_555 1_555 1_555 yes
O2 C4 N1 C1 172.5(4) 1_555 1_555 1_555 1_555 yes
O2 C4 N1 C8 -7.0(7) 1_555 1_555 1_555 1_555 yes
O2 C4 C3 C2 -170.1(5) 1_555 1_555 1_555 1_555 yes
O2 C4 C3 C6 76.9(6) 1_555 1_555 1_555 1_555 yes
O3 C20 N3 C21 -5.4(7) 1_555 1_555 1_555 1_555 yes
O3 C20 C6 N2 139.4(4) 1_555 1_555 1_555 1_555 yes
O3 C20 C6 C3 24.3(6) 1_555 1_555 1_555 1_555 yes
O3 C20 C6 C7 -103.4(5) 1_555 1_555 1_555 1_555 yes
N1 C1 C2 C3 4.8(5) 1_555 1_555 1_555 1_555 yes
N1 C1 C2 C5 116.4(4) 1_555 1_555 1_555 1_555 yes
N1 C4 C3 C2 11.0(5) 1_555 1_555 1_555 1_555 yes
N1 C4 C3 C6 -102.0(4) 1_555 1_555 1_555 1_555 yes
N1 C8 C9 C10 177.7(5) 1_555 1_555 1_555 1_555 yes
N1 C8 C13 C12 -177.6(6) 1_555 1_555 1_555 1_555 yes
N2 C5 C2 C1 -104.7(4) 1_555 1_555 1_555 1_555 yes
N2 C5 C2 C3 7.3(5) 1_555 1_555 1_555 1_555 yes
N2 C5 C14 C15 172.1(5) 1_555 1_555 1_555 1_555 yes
N2 C5 C14 C19 -6.2(7) 1_555 1_555 1_555 1_555 yes
N2 C6 C3 C2 7.5(4) 1_555 1_555 1_555 1_555 yes
N2 C6 C3 C4 121.5(4) 1_555 1_555 1_555 1_555 yes
N2 C6 C20 N3 -41.9(5) 1_555 1_555 1_555 1_555 yes
N3 C20 C6 C3 -157.0(4) 1_555 1_555 1_555 1_555 yes
N3 C20 C6 C7 75.4(5) 1_555 1_555 1_555 1_555 yes
N3 C21 C23 C24 168.3(6) 1_555 1_555 1_555 1_555 yes
N3 C21 C23 C28 -6(1) 1_555 1_555 1_555 1_555 yes
N3 C21 C23 C29 90(1) 1_555 1_555 1_555 1_555 yes
N3 C21 C23 C33 -58.0(10) 1_555 1_555 1_555 1_555 yes
C1 N1 C4 C3 -8.5(5) 1_555 1_555 1_555 1_555 yes
C1 N1 C8 C9 -79.8(6) 1_555 1_555 1_555 1_555 yes
C1 N1 C8 C13 96.0(6) 1_555 1_555 1_555 1_555 yes
C1 C2 C3 C4 -9.4(5) 1_555 1_555 1_555 1_555 yes
C1 C2 C3 C6 110.1(4) 1_555 1_555 1_555 1_555 yes
C1 C2 C5 C14 75.7(5) 1_555 1_555 1_555 1_555 yes
C2 C1 N1 C4 2.2(5) 1_555 1_555 1_555 1_555 yes
C2 C1 N1 C8 -178.3(4) 1_555 1_555 1_555 1_555 yes
C2 C3 C6 C7 -112.8(4) 1_555 1_555 1_555 1_555 yes
C2 C3 C6 C20 122.9(4) 1_555 1_555 1_555 1_555 yes
C2 C5 N2 C6 -2.4(5) 1_555 1_555 1_555 1_555 yes
C2 C5 C14 C15 -8.4(7) 1_555 1_555 1_555 1_555 yes
C2 C5 C14 C19 173.4(4) 1_555 1_555 1_555 1_555 yes
C3 C2 C5 C14 -172.3(4) 1_555 1_555 1_555 1_555 yes
C3 C4 N1 C8 172.0(4) 1_555 1_555 1_555 1_555 yes
C3 C6 N2 C5 -3.4(5) 1_555 1_555 1_555 1_555 yes
C4 N1 C8 C9 99.6(5) 1_555 1_555 1_555 1_555 yes
C4 N1 C8 C13 -84.6(6) 1_555 1_555 1_555 1_555 yes
C4 C3 C2 C5 -127.9(4) 1_555 1_555 1_555 1_555 yes
C4 C3 C6 C7 1.2(5) 1_555 1_555 1_555 1_555 yes
C4 C3 C6 C20 -123.1(4) 1_555 1_555 1_555 1_555 yes
C5 N2 C6 C7 120.4(4) 1_555 1_555 1_555 1_555 yes
C5 N2 C6 C20 -122.7(4) 1_555 1_555 1_555 1_555 yes
C5 C2 C3 C6 -8.4(4) 1_555 1_555 1_555 1_555 yes
C5 C14 C15 C16 -176.8(4) 1_555 1_555 1_555 1_555 yes
C5 C14 C19 C18 176.5(4) 1_555 1_555 1_555 1_555 yes
C6 N2 C5 C14 177.2(4) 1_555 1_555 1_555 1_555 yes
C6 C20 N3 C21 175.9(4) 1_555 1_555 1_555 1_555 yes
C8 C9 C10 C11 -0.8(9) 1_555 1_555 1_555 1_555 yes
C8 C13 C12 C11 0(1) 1_555 1_555 1_555 1_555 yes
C9 C8 C13 C12 -1.8(9) 1_555 1_555 1_555 1_555 yes
C9 C10 C11 C12 -0.3(10) 1_555 1_555 1_555 1_555 yes
C10 C9 C8 C13 1.9(8) 1_555 1_555 1_555 1_555 yes
C10 C11 C12 C13 0(1) 1_555 1_555 1_555 1_555 yes
C14 C15 C16 C17 0.1(8) 1_555 1_555 1_555 1_555 yes
C14 C19 C18 C17 0.6(7) 1_555 1_555 1_555 1_555 yes
C15 C14 C19 C18 -1.8(7) 1_555 1_555 1_555 1_555 yes
C15 C16 C17 C18 -1.2(8) 1_555 1_555 1_555 1_555 yes
C16 C15 C14 C19 1.4(7) 1_555 1_555 1_555 1_555 yes
C16 C17 C18 C19 0.9(8) 1_555 1_555 1_555 1_555 yes
C20 N3 C21 C22 144.8(5) 1_555 1_555 1_555 1_555 yes
C20 N3 C21 C23 -89.1(6) 1_555 1_555 1_555 1_555 yes
C21 C23 C24 C25 -175(1) 1_555 1_555 1_555 1_555 yes
C21 C23 C28 C27 177.5(9) 1_555 1_555 1_555 1_555 yes
C21 C23 C29 C30 -171(1) 1_555 1_555 1_555 1_555 yes
C21 C23 C33 C32 173(1) 1_555 1_555 1_555 1_555 yes
C22 C21 C23 C24 -67.5(8) 1_555 1_555 1_555 1_555 yes
C22 C21 C23 C28 117.4(8) 1_555 1_555 1_555 1_555 yes
C22 C21 C23 C29 -145(1) 1_555 1_555 1_555 1_555 yes
C23 C24 C25 C26 -4(2) 1_555 1_555 1_555 1_555 yes
C23 C28 C27 C26 0(1) 1_555 1_555 1_555 1_555 yes
C23 C29 C30 C31 4(3) 1_555 1_555 1_555 1_555 yes
C23 C33 C32 C31 1(3) 1_555 1_555 1_555 1_555 yes
C24 C23 C28 C27 2(1) 1_555 1_555 1_555 1_555 yes
C24 C25 C26 C27 7(2) 1_555 1_555 1_555 1_555 yes
C25 C24 C23 C28 0(1) 1_555 1_555 1_555 1_555 yes
C25 C26 C27 C28 -5(2) 1_555 1_555 1_555 1_555 yes
